data_9001256
loop_
_publ_author_name
'Grice, J. D.'
'Dunn, P. J.'

_publ_section_title
;Sclarite, a new mineral from Franklin, New Jersey, with essential
 octahedrally and tetrahedrally coordinated zinc: Description and structure
 refinement
;
_journal_name_full 'American Mineralogist'
_journal_page_first 1355
_journal_page_last 1359
_journal_volume 74
_journal_year 1989
_chemical_formula_sum 'C2 H10 O16 Zn7'
_chemical_name_mineral Sclarite
_space_group_IT_number 15
_symmetry_space_group_name_Hall '-A 2ya'
_symmetry_space_group_name_H-M 'A 1 2/a 1'
_cell_angle_alpha 90
_cell_angle_beta 95.490
_cell_angle_gamma 90
_cell_length_a 16.110
_cell_length_b 5.432
_cell_length_c 15.041
_cell_formula_units_Z 4
_cell_volume 1310.193
_database_code_amcsd 0001284
_exptl_crystal_density_diffrn 3.791
_cod_original_formula_sum 'Zn7 C2 O16 H10'
_cod_database_code 9001256

loop_
_space_group_symop_operation_xyz
x,y,z
x,1/2+y,1/2+z
1/2+x,-y,z
1/2+x,1/2-y,1/2+z
1/2-x,y,-z
1/2-x,1/2+y,1/2-z
-x,-y,-z
-x,1/2-y,1/2-z

loop_
_atom_site_aniso_label
_atom_site_aniso_U_11
_atom_site_aniso_U_22
_atom_site_aniso_U_33
_atom_site_aniso_U_12
_atom_site_aniso_U_13
_atom_site_aniso_U_23
Zn1 0.01910 0.00790 0.01180 -0.00020 0.00550 0.00060
Zn2 0.01850 0.00860 0.00940 0.00020 0.00680 0.00110
Zn3 0.01810 0.00820 0.00660 -0.00050 0.00530 0.00000
Zn4 0.02350 0.01490 0.00590 0.00000 0.00550 0.00000
C 0.01500 0.01300 0.00700 -0.00300 0.00600 -0.00300
O1 0.03100 0.01400 0.00500 -0.00800 0.00300 0.00100
O2 0.02300 0.00700 0.00900 0.00000 0.00500 0.00000
O3 0.01800 0.01000 0.00400 -0.00100 0.00500 -0.00200
O4 0.02100 0.00900 0.00400 -0.00300 0.00300 -0.00200
O5 0.02200 0.01300 0.00400 0.00000 0.00700 0.00200
O6 0.03300 0.02600 0.01000 0.01300 0.00500 -0.00500
O7 0.02100 0.01400 0.00500 0.00000 0.00300 0.00100
O8 0.01700 0.00900 0.00700 -0.00100 0.00500 0.00200

loop_
_atom_site_label
_atom_site_fract_x
_atom_site_fract_y
_atom_site_fract_z
_atom_site_U_iso_or_equiv
Zn1 0.40970 0.25460 0.27960 ?
Zn2 0.18510 0.26970 0.19800 ?
Zn3 0.03860 0.24600 0.36150 ?
Zn4 0.25000 0.28550 0.00000 ?
C 0.37570 0.41850 0.47700 ?
O1 0.07400 0.24910 0.49330 ?
O2 0.47590 0.09450 0.17520 ?
O3 0.11970 0.08120 0.29010 ?
O4 0.06750 0.43410 0.14450 ?
O5 0.24420 0.47020 0.10640 ?
O6 0.34570 0.07040 0.03140 ?
O7 0.35180 0.43060 0.39240 ?
O8 0.29900 0.08480 0.22380 ?
H26 0.44000 0.16000 0.12600 0.04000
H35 0.16400 0.06000 0.34200 0.04000
H41 0.07000 0.47200 0.07800 0.04000
H57 0.28500 0.11200 0.41000 0.04000
H86 0.31300 0.04800 0.16200 0.04000

loop_
_cod_related_entry_id
_cod_related_entry_database
_cod_related_entry_code
1 AMCSD 0001284
